data_4123957
loop_
_publ_author_name
'Wei, C.H.'
'Dahl, L.F.'

_publ_section_title
;
 Triiron dodecacarbonyl: An analysis of its stereochemistry
;
_journal_name_full 'Journal of the American Chemical Society'
_journal_page_first 1351
_journal_page_last 1361
_journal_volume 91
_journal_year 1969
_chemical_formula_sum 'C12 Fe3 O12'
_chemical_name_systematic 'Fe3 (C O)12'
_space_group_IT_number 14
_symmetry_space_group_name_Hall '-P 2yn'
_symmetry_space_group_name_H-M 'P 1 21/n 1'
_cell_angle_alpha 90
_cell_angle_beta 97.8
_cell_angle_gamma 90
_cell_formula_units_Z 2
_cell_length_a 8.36
_cell_length_b 11.3
_cell_length_c 8.87
_cell_volume 830.178
_citation_journal_id_ASTM JACSAT
_cod_data_source_file Wei_JACSAT_1969_1857.cif
_cod_data_source_block C12Fe3O12
_cod_original_cell_volume 830.1785
_cod_original_sg_symbol_Hall '-P 2ybc (x-z,y,z)'
_cod_database_code 4123957

loop_
_symmetry_equiv_pos_as_xyz
x,y,z
-x+1/2,y+1/2,-z+1/2
-x,-y,-z
x-1/2,-y-1/2,z-1/2

loop_
_atom_site_label
_atom_site_type_symbol
_atom_site_fract_x
_atom_site_fract_y
_atom_site_fract_z
_atom_site_occupancy
_atom_site_U_iso_or_equiv
O4 O-2 0.1435 -0.0908 -0.4197 1 0.0
C2 C+2 -0.0192 0.1259 -0.1977 1 0.0
O2 O-2 -0.0051 0.2133 -0.2438 1 0.0
C5 C+2 0.2815 0.0595 -0.0709 1 0.0
Fe1 Fe -0.0544 -0.0191 -0.1683 0.5 0.0
O6 O-2 0.2973 -0.2549 0.0042 1 0.0
C6 C+2 0.2379 -0.1654 -0.0028 1 0.0
Fe3 Fe -0.1131 0.0483 0.1087 0.5 0.0
C1 C+2 -0.0791 -0.1648 -0.1118 1 0.0
O5 O-2 0.3784 0.1141 -0.0996 1 0.0
C4 C+2 0.099 -0.0733 -0.3075 1 0.0
C3 C+2 -0.2875 -0.0101 -0.2586 1 0.0
O1 O-2 -0.1114 -0.2593 -0.1114 1 0.0
O3 O-2 -0.3936 -0.0229 -0.3406 1 0.0
Fe2 Fe 0.1727 -0.017 0.0719 0.5 0.0
